data_4305993
loop_
_publ_author_name
'Roberto Pattacini'
'G\"unter Margraf'
'Abdelatif Messaoudi'
'Nicola Oberbeckmann-Winter'
'Pierre Braunstein'

_publ_contact_author_address
;Laboratoire de Chimie de Coordination
CNRS-Universit\'e Louis Pasteur
Institut Le Bel - 4 rue Blaise Pascal
67070 Strasbourg Cedex - France
;
_publ_contact_author_email braunst@chimie.u-strasbg.fr
_publ_contact_author_fax +33(0)390241322
_publ_contact_author_name 'Dr. Pierre Braunstein'
_publ_contact_author_phone +33(0)390241308
_publ_section_title
;
Formation of P-C Bonds under Unexpectedly Mild Conditions. Phosphoryl
Migration and Metal Coordination of Diphenylphosphinomethyl-oxazolines and
-thiazolines
;
_journal_name_full 'Inorganic Chemistry'
_journal_page_first 9886
_journal_page_last 9897
_journal_paper_doi 10.1021/ic800934h
_journal_volume 47
_journal_year 2008
_chemical_formula_moiety 'C28 H25 N P2 S'
_chemical_formula_sum 'C28 H25 N P2 S'
_chemical_formula_weight 469.49
_space_group_IT_number 2
_symmetry_cell_setting triclinic
_symmetry_Int_Tables_number 2
_symmetry_space_group_name_Hall '-P 1'
_symmetry_space_group_name_H-M 'P -1'
_atom_sites_solution_hydrogens geom
_atom_sites_solution_primary direct
_atom_sites_solution_secondary difmap
_audit_creation_method SHELXL-97
_cell_angle_alpha 72.097(2)
_cell_angle_beta 77.206(2)
_cell_angle_gamma 79.831(4)
_cell_formula_units_Z 2
_cell_length_a 10.0750(5)
_cell_length_b 10.2980(5)
_cell_length_c 12.5970(9)
_cell_measurement_reflns_used 4800
_cell_measurement_temperature 173(2)
_cell_measurement_theta_max 26.48
_cell_measurement_theta_min 0.998
_cell_volume 1204.49(12)
_computing_cell_refinement 'HKL Scalepack (Otwinowski & Minor 1997)'
_computing_data_reduction 'HKL Denzo and Scalepack (Otwinowski & Minor 1997)'
_computing_molecular_graphics ORTEP-3
_computing_publication_material PLATON
_computing_structure_refinement 'SHELXL-97 (Sheldrick, 1997)'
_computing_structure_solution 'SHELXS-97 (Sheldrick, 1997)'
_diffrn_ambient_temperature 173(2)
_diffrn_detector_area_resol_mean 9
_diffrn_measured_fraction_theta_full 0.999
_diffrn_measured_fraction_theta_max 0.999
_diffrn_measurement_device_type KappaCCD
_diffrn_measurement_method CCD
_diffrn_radiation_monochromator graphite
_diffrn_radiation_probe x-ray
_diffrn_radiation_type MoK\a
_diffrn_radiation_wavelength 0.71073
_diffrn_reflns_av_R_equivalents 0.0565
_diffrn_reflns_av_sigmaI/netI 0.1290
_diffrn_reflns_limit_h_max 12
_diffrn_reflns_limit_h_min -12
_diffrn_reflns_limit_k_max 10
_diffrn_reflns_limit_k_min -12
_diffrn_reflns_limit_l_max 15
_diffrn_reflns_limit_l_min -15
_diffrn_reflns_number 7581
_diffrn_reflns_theta_full 26.50
_diffrn_reflns_theta_max 26.50
_diffrn_reflns_theta_min 1.73
_diffrn_source 'fine-focus sealed tube'
_exptl_absorpt_coefficient_mu 0.284
_exptl_absorpt_correction_type none
_exptl_crystal_colour colorless
_exptl_crystal_density_diffrn 1.295
_exptl_crystal_density_method 'not measured'
_exptl_crystal_description prism
_exptl_crystal_F_000 492
_exptl_crystal_size_max 0.12
_exptl_crystal_size_mid 0.1
_exptl_crystal_size_min 0.08
_refine_diff_density_max 0.395
_refine_diff_density_min -0.233
_refine_diff_density_rms 0.051
_refine_ls_extinction_method none
_refine_ls_goodness_of_fit_ref 0.978
_refine_ls_hydrogen_treatment constr
_refine_ls_matrix_type full
_refine_ls_number_parameters 289
_refine_ls_number_reflns 4997
_refine_ls_number_restraints 0
_refine_ls_restrained_S_all 0.978
_refine_ls_R_factor_all 0.1464
_refine_ls_R_factor_gt 0.0642
_refine_ls_shift/su_max 0.001
_refine_ls_shift/su_mean 0.000
_refine_ls_structure_factor_coef Fsqd
_refine_ls_weighting_details 'calc w=1/[\s^2^(Fo^2^)+(0.0483P)^2^+0.0000P] where P=(Fo^2^+2Fc^2^)/3'
_refine_ls_weighting_scheme calc
_refine_ls_wR_factor_gt 0.1154
_refine_ls_wR_factor_ref 0.1331
_reflns_number_gt 2648
_reflns_number_total 4997
_reflns_threshold_expression >2sigma(I)
_cod_data_source_file ic800934h_si_001_2.cif
_cod_data_source_block Compound2th
_cod_database_code 4305993

loop_
_symmetry_equiv_pos_as_xyz
'x, y, z'
'-x, -y, -z'

loop_
_atom_site_label
_atom_site_type_symbol
_atom_site_fract_x
_atom_site_fract_y
_atom_site_fract_z
_atom_site_U_iso_or_equiv
_atom_site_adp_type
_atom_site_occupancy
_atom_site_symmetry_multiplicity
_atom_site_calc_flag
_atom_site_refinement_flags
_atom_site_disorder_assembly
_atom_site_disorder_group
C1 C 0.0035(3) 0.6657(3) 0.7525(3) 0.0674(11) Uani 1 1 d . . .
H1A H -0.0660 0.7444 0.7404 0.081 Uiso 1 1 calc R . .
H1B H 0.0484 0.6685 0.8122 0.081 Uiso 1 1 calc R . .
C2 C 0.1004(4) 0.6730(4) 0.6519(4) 0.0842(13) Uani 1 1 d . . .
H2A H 0.1855 0.6966 0.6609 0.101 Uiso 1 1 calc R . .
H2B H 0.0668 0.7444 0.5899 0.101 Uiso 1 1 calc R . .
C3 C -0.0013(2) 0.4460(3) 0.7277(3) 0.0389(8) Uani 1 1 d . . .
C4 C -0.0384(3) 0.3211(3) 0.7455(3) 0.0435(8) Uani 1 1 d . . .
H4 H -0.1026 0.2873 0.8094 0.052 Uiso 1 1 calc R . .
C5 C 0.1122(3) 0.0607(3) 0.7396(3) 0.0408(8) Uani 1 1 d . . .
C6 C 0.0503(3) -0.0160(3) 0.8417(3) 0.0540(9) Uani 1 1 d . . .
H6 H -0.0400 0.0114 0.8706 0.065 Uiso 1 1 calc R . .
C7 C 0.1185(3) -0.1326(3) 0.9026(3) 0.0591(10) Uani 1 1 d . . .
H7 H 0.0751 -0.1838 0.9721 0.071 Uiso 1 1 calc R . .
C8 C 0.2503(4) -0.1724(4) 0.8601(4) 0.0650(10) Uani 1 1 d . . .
H8 H 0.2975 -0.2511 0.9011 0.078 Uiso 1 1 calc R . .
C9 C 0.3123(3) -0.0997(4) 0.7605(4) 0.0729(12) Uani 1 1 d . . .
H9 H 0.4021 -0.1289 0.7319 0.088 Uiso 1 1 calc R . .
C10 C 0.2453(3) 0.0184(3) 0.6989(3) 0.0587(9) Uani 1 1 d . . .
H10 H 0.2903 0.0692 0.6299 0.070 Uiso 1 1 calc R . .
C11 C -0.1247(3) 0.1549(3) 0.6429(3) 0.0439(8) Uani 1 1 d . . .
C12 C -0.1169(3) 0.0338(3) 0.6148(3) 0.0530(9) Uani 1 1 d . . .
H12 H -0.0337 -0.0219 0.6105 0.064 Uiso 1 1 calc R . .
C13 C -0.2288(4) -0.0070(4) 0.5928(3) 0.0683(11) Uani 1 1 d . . .
H13 H -0.2198 -0.0880 0.5723 0.082 Uiso 1 1 calc R . .
C14 C -0.3520(4) 0.0709(4) 0.6009(4) 0.0744(12) Uani 1 1 d . . .
H14 H -0.4279 0.0439 0.5864 0.089 Uiso 1 1 calc R . .
C15 C -0.3629(3) 0.1897(4) 0.6306(3) 0.0704(11) Uani 1 1 d . . .
H15 H -0.4477 0.2424 0.6379 0.084 Uiso 1 1 calc R . .
C16 C -0.2508(3) 0.2333(3) 0.6501(3) 0.0571(10) Uani 1 1 d . . .
H16 H -0.2603 0.3159 0.6682 0.069 Uiso 1 1 calc R . .
C17 C -0.3308(3) 0.5444(3) 0.7757(3) 0.0427(8) Uani 1 1 d . . .
C18 C -0.4570(3) 0.4937(4) 0.8170(3) 0.0684(11) Uani 1 1 d . . .
H18 H -0.4807 0.4479 0.8934 0.082 Uiso 1 1 calc R . .
C19 C -0.5469(3) 0.5119(4) 0.7437(4) 0.0810(13) Uani 1 1 d . . .
H19 H -0.6316 0.4787 0.7713 0.097 Uiso 1 1 calc R . .
C20 C -0.5127(3) 0.5776(4) 0.6322(4) 0.0713(11) Uani 1 1 d . . .
H20 H -0.5741 0.5902 0.5837 0.086 Uiso 1 1 calc R . .
C21 C -0.3892(3) 0.6249(3) 0.5916(3) 0.0558(9) Uani 1 1 d . . .
H21 H -0.3657 0.6693 0.5149 0.067 Uiso 1 1 calc R . .
C22 C -0.2988(3) 0.6080(3) 0.6623(3) 0.0484(8) Uani 1 1 d . . .
H22 H -0.2138 0.6402 0.6328 0.058 Uiso 1 1 calc R . .
C23 C -0.2503(3) 0.6616(3) 0.9258(3) 0.0452(8) Uani 1 1 d . . .
C24 C -0.3305(3) 0.7800(4) 0.8805(3) 0.0663(11) Uani 1 1 d . . .
H24 H -0.3690 0.7865 0.8181 0.080 Uiso 1 1 calc R . .
C25 C -0.3544(4) 0.8886(4) 0.9266(4) 0.0798(12) Uani 1 1 d . . .
H25 H -0.4076 0.9684 0.8941 0.096 Uiso 1 1 calc R . .
C26 C -0.3021(4) 0.8815(4) 1.0183(4) 0.0781(12) Uani 1 1 d . . .
H26 H -0.3204 0.9553 1.0493 0.094 Uiso 1 1 calc R . .
C27 C -0.2231(4) 0.7670(5) 1.0647(4) 0.0750(12) Uani 1 1 d . . .
H27 H -0.1861 0.7617 1.1275 0.090 Uiso 1 1 calc R . .
C28 C -0.1977(3) 0.6581(4) 1.0189(3) 0.0605(10) Uani 1 1 d . . .
H28 H -0.1432 0.5795 1.0518 0.073 Uiso 1 1 calc R . .
N1 N -0.0611(2) 0.5401(2) 0.7870(2) 0.0387(6) Uani 1 1 d . . .
P1 P 0.02979(7) 0.21800(8) 0.65204(8) 0.0435(3) Uani 1 1 d . . .
P2 P -0.21506(8) 0.50954(8) 0.87616(8) 0.0470(3) Uani 1 1 d . . .
S1 S 0.13100(8) 0.51362(8) 0.61942(8) 0.0569(3) Uani 1 1 d . . .

loop_
_atom_site_aniso_label
_atom_site_aniso_U_11
_atom_site_aniso_U_22
_atom_site_aniso_U_33
_atom_site_aniso_U_23
_atom_site_aniso_U_13
_atom_site_aniso_U_12
C1 0.072(2) 0.049(2) 0.083(3) -0.028(2) 0.009(2) -0.0222(17)
C2 0.104(3) 0.053(2) 0.093(4) -0.037(2) 0.031(3) -0.034(2)
C3 0.0318(15) 0.0398(18) 0.047(2) -0.0165(16) -0.0100(14) 0.0028(12)
C4 0.0496(17) 0.0399(18) 0.040(2) -0.0110(16) -0.0058(15) -0.0047(13)
C5 0.0483(18) 0.0330(16) 0.046(2) -0.0151(16) -0.0134(16) -0.0043(13)
C6 0.055(2) 0.048(2) 0.057(3) -0.015(2) -0.0088(18) -0.0025(16)
C7 0.078(3) 0.048(2) 0.048(3) -0.0031(19) -0.016(2) -0.0097(18)
C8 0.077(3) 0.046(2) 0.074(3) -0.011(2) -0.035(2) 0.0038(18)
C9 0.051(2) 0.069(3) 0.082(3) -0.008(2) -0.014(2) 0.0146(18)
C10 0.050(2) 0.059(2) 0.057(3) -0.009(2) -0.0042(18) 0.0004(16)
C11 0.0536(19) 0.0353(17) 0.044(2) -0.0087(16) -0.0149(16) -0.0052(14)
C12 0.064(2) 0.0397(19) 0.058(3) -0.0118(18) -0.0206(18) -0.0023(15)
C13 0.093(3) 0.052(2) 0.071(3) -0.016(2) -0.030(2) -0.020(2)
C14 0.073(3) 0.078(3) 0.082(3) -0.015(2) -0.030(2) -0.025(2)
C15 0.056(2) 0.077(3) 0.085(3) -0.027(2) -0.025(2) -0.0010(19)
C16 0.054(2) 0.049(2) 0.070(3) -0.0190(19) -0.0171(18) -0.0006(16)
C17 0.0366(17) 0.0425(18) 0.050(2) -0.0186(17) -0.0024(15) -0.0023(13)
C18 0.054(2) 0.085(3) 0.059(3) -0.014(2) 0.005(2) -0.0190(18)
C19 0.040(2) 0.123(4) 0.082(4) -0.028(3) -0.005(2) -0.025(2)
C20 0.052(2) 0.095(3) 0.075(3) -0.032(3) -0.021(2) -0.0017(19)
C21 0.050(2) 0.063(2) 0.051(3) -0.0114(19) -0.0155(18) 0.0007(16)
C22 0.0429(18) 0.0481(19) 0.054(3) -0.0139(18) -0.0091(17) -0.0042(14)
C23 0.0421(17) 0.053(2) 0.041(2) -0.0186(17) -0.0054(16) 0.0011(14)
C24 0.072(2) 0.067(3) 0.071(3) -0.037(2) -0.029(2) 0.0177(19)
C25 0.084(3) 0.071(3) 0.093(4) -0.046(3) -0.026(3) 0.023(2)
C26 0.079(3) 0.085(3) 0.089(4) -0.059(3) -0.014(2) 0.003(2)
C27 0.070(3) 0.112(3) 0.064(3) -0.050(3) -0.016(2) -0.013(2)
C28 0.059(2) 0.073(3) 0.051(3) -0.020(2) -0.0172(19) 0.0018(17)
N1 0.0391(13) 0.0338(13) 0.0460(18) -0.0158(13) -0.0074(12) -0.0031(10)
P1 0.0480(5) 0.0363(5) 0.0471(6) -0.0135(4) -0.0092(4) -0.0028(3)
P2 0.0488(5) 0.0454(5) 0.0435(6) -0.0113(4) -0.0058(4) -0.0025(4)
S1 0.0487(5) 0.0508(5) 0.0723(8) -0.0277(5) 0.0072(4) -0.0130(4)

loop_
_atom_type_symbol
_atom_type_description
_atom_type_scat_dispersion_real
_atom_type_scat_dispersion_imag
_atom_type_scat_source
C C 0.0033 0.0016 'International Tables Vol C Tables 4.2.6.8 and 6.1.1.4'
N N 0.0061 0.0033 'International Tables Vol C Tables 4.2.6.8 and 6.1.1.4'
P P 0.1023 0.0942 'International Tables Vol C Tables 4.2.6.8 and 6.1.1.4'
S S 0.1246 0.1234 'International Tables Vol C Tables 4.2.6.8 and 6.1.1.4'
H H 0.0000 0.0000 'International Tables Vol C Tables 4.2.6.8 and 6.1.1.4'

loop_
_geom_angle_atom_site_label_1
_geom_angle_atom_site_label_2
_geom_angle_atom_site_label_3
_geom_angle
_geom_angle_site_symmetry_1
_geom_angle_site_symmetry_3
_geom_angle_publ_flag
C2 C1 N1 110.7(3) . . ?
C2 C1 H1A 109.5 . . ?
N1 C1 H1A 109.5 . . ?
C2 C1 H1B 109.5 . . ?
N1 C1 H1B 109.5 . . ?
H1A C1 H1B 108.1 . . ?
C1 C2 S1 110.5(2) . . ?
C1 C2 H2A 109.6 . . ?
S1 C2 H2A 109.6 . . ?
C1 C2 H2B 109.6 . . ?
S1 C2 H2B 109.6 . . ?
H2A C2 H2B 108.1 . . ?
C4 C3 N1 126.6(3) . . ?
C4 C3 S1 123.1(2) . . ?
N1 C3 S1 110.31(19) . . ?
C3 C4 P1 122.7(2) . . ?
C3 C4 H4 118.7 . . ?
P1 C4 H4 118.7 . . ?
C6 C5 C10 118.3(3) . . ?
C6 C5 P1 124.6(2) . . ?
C10 C5 P1 117.2(3) . . ?
C5 C6 C7 121.3(3) . . ?
C5 C6 H6 119.3 . . ?
C7 C6 H6 119.3 . . ?
C8 C7 C6 119.2(3) . . ?
C8 C7 H7 120.4 . . ?
C6 C7 H7 120.4 . . ?
C9 C8 C7 120.5(3) . . ?
C9 C8 H8 119.8 . . ?
C7 C8 H8 119.8 . . ?
C8 C9 C10 120.9(3) . . ?
C8 C9 H9 119.6 . . ?
C10 C9 H9 119.6 . . ?
C5 C10 C9 119.8(3) . . ?
C5 C10 H10 120.1 . . ?
C9 C10 H10 120.1 . . ?
C16 C11 C12 117.1(3) . . ?
C16 C11 P1 121.6(2) . . ?
C12 C11 P1 120.9(2) . . ?
C13 C12 C11 122.0(3) . . ?
C13 C12 H12 119.0 . . ?
C11 C12 H12 119.0 . . ?
C14 C13 C12 120.0(3) . . ?
C14 C13 H13 120.0 . . ?
C12 C13 H13 120.0 . . ?
C13 C14 C15 119.0(3) . . ?
C13 C14 H14 120.5 . . ?
C15 C14 H14 120.5 . . ?
C14 C15 C16 121.5(3) . . ?
C14 C15 H15 119.3 . . ?
C16 C15 H15 119.3 . . ?
C11 C16 C15 120.3(3) . . ?
C11 C16 H16 119.8 . . ?
C15 C16 H16 119.8 . . ?
C22 C17 C18 118.2(3) . . ?
C22 C17 P2 124.7(2) . . ?
C18 C17 P2 116.9(3) . . ?
C19 C18 C17 119.6(4) . . ?
C19 C18 H18 120.2 . . ?
C17 C18 H18 120.2 . . ?
C20 C19 C18 120.6(3) . . ?
C20 C19 H19 119.7 . . ?
C18 C19 H19 119.7 . . ?
C21 C20 C19 119.9(4) . . ?
C21 C20 H20 120.0 . . ?
C19 C20 H20 120.0 . . ?
C20 C21 C22 120.5(4) . . ?
C20 C21 H21 119.7 . . ?
C22 C21 H21 119.7 . . ?
C21 C22 C17 121.2(3) . . ?
C21 C22 H22 119.4 . . ?
C17 C22 H22 119.4 . . ?
C24 C23 C28 116.8(3) . . ?
C24 C23 P2 125.1(3) . . ?
C28 C23 P2 118.1(2) . . ?
C25 C24 C23 120.6(3) . . ?
C25 C24 H24 119.7 . . ?
C23 C24 H24 119.7 . . ?
C26 C25 C24 121.2(4) . . ?
C26 C25 H25 119.4 . . ?
C24 C25 H25 119.4 . . ?
C27 C26 C25 119.7(4) . . ?
C27 C26 H26 120.2 . . ?
C25 C26 H26 120.2 . . ?
C26 C27 C28 119.7(4) . . ?
C26 C27 H27 120.1 . . ?
C28 C27 H27 120.1 . . ?
C27 C28 C23 122.1(3) . . ?
C27 C28 H28 119.0 . . ?
C23 C28 H28 119.0 . . ?
C3 N1 C1 114.9(2) . . ?
C3 N1 P2 117.48(18) . . ?
C1 N1 P2 126.8(2) . . ?
C4 P1 C11 101.20(14) . . ?
C4 P1 C5 104.57(14) . . ?
C11 P1 C5 99.99(13) . . ?
N1 P2 C23 99.77(12) . . ?
N1 P2 C17 101.66(13) . . ?
C23 P2 C17 103.38(14) . . ?
C3 S1 C2 92.50(15) . . ?

loop_
_geom_bond_atom_site_label_1
_geom_bond_atom_site_label_2
_geom_bond_distance
_geom_bond_site_symmetry_2
_geom_bond_publ_flag
C1 C2 1.408(5) . ?
C1 N1 1.453(4) . ?
C1 H1A 0.9700 . ?
C1 H1B 0.9700 . ?
C2 S1 1.770(3) . ?
C2 H2A 0.9700 . ?
C2 H2B 0.9700 . ?
C3 C4 1.342(4) . ?
C3 N1 1.378(3) . ?
C3 S1 1.749(3) . ?
C4 P1 1.771(3) . ?
C4 H4 0.9300 . ?
C5 C6 1.364(4) . ?
C5 C10 1.371(4) . ?
C5 P1 1.833(3) . ?
C6 C7 1.371(4) . ?
C6 H6 0.9300 . ?
C7 C8 1.358(4) . ?
C7 H7 0.9300 . ?
C8 C9 1.330(5) . ?
C8 H8 0.9300 . ?
C9 C10 1.377(5) . ?
C9 H9 0.9300 . ?
C10 H10 0.9300 . ?
C11 C16 1.380(4) . ?
C11 C12 1.384(4) . ?
C11 P1 1.828(3) . ?
C12 C13 1.379(4) . ?
C12 H12 0.9300 . ?
C13 C14 1.355(5) . ?
C13 H13 0.9300 . ?
C14 C15 1.365(5) . ?
C14 H14 0.9300 . ?
C15 C16 1.381(4) . ?
C15 H15 0.9300 . ?
C16 H16 0.9300 . ?
C17 C22 1.367(4) . ?
C17 C18 1.391(4) . ?
C17 P2 1.821(3) . ?
C18 C19 1.383(5) . ?
C18 H18 0.9300 . ?
C19 C20 1.354(5) . ?
C19 H19 0.9300 . ?
C20 C21 1.351(4) . ?
C20 H20 0.9300 . ?
C21 C22 1.364(4) . ?
C21 H21 0.9300 . ?
C22 H22 0.9300 . ?
C23 C24 1.376(4) . ?
C23 C28 1.378(4) . ?
C23 P2 1.810(3) . ?
C24 C25 1.374(5) . ?
C24 H24 0.9300 . ?
C25 C26 1.349(5) . ?
C25 H25 0.9300 . ?
C26 C27 1.348(5) . ?
C26 H26 0.9300 . ?
C27 C28 1.374(5) . ?
C27 H27 0.9300 . ?
C28 H28 0.9300 . ?
N1 P2 1.718(2) . ?

loop_
_cod_related_entry_id
_cod_related_entry_database
_cod_related_entry_code
1 ChemSpider 30660810
